data_2202413
loop_
_publ_author_name
'Jian-Fang Ma'
'Jin Yang'
'Jing-Fu Liu'

_publ_section_title
;
 Hexaaquacopper(II) 3-carboxy-4-hydroxybenzenesulfonate dihydrate
;
_journal_issue 7
_journal_name_full 'Acta Crystallographica Section E'
_journal_page_first m485
_journal_page_last m486
_journal_paper_doi 10.1107/S1600536803013084
_journal_volume 59
_journal_year 2003
_chemical_formula_iupac '[Cu (H2 O)6] (C7 H5 O6 S)2, 2H2 O'
_chemical_formula_moiety 'H12 Cu O6 2+, 2C7 H5 O6 S 1-, 2H2 O'
_chemical_formula_sum 'C14 H26 Cu O20 S2'
_chemical_formula_weight 642.01
_chemical_name_systematic
;
 ?
;
_space_group_IT_number 2
_symmetry_cell_setting triclinic
_symmetry_space_group_name_Hall '-P 1'
_symmetry_space_group_name_H-M 'P -1'
_atom_sites_solution_hydrogens geom
_atom_sites_solution_primary direct
_atom_sites_solution_secondary difmap
_audit_creation_method SHELXL-97
_cell_angle_alpha 92.16(2)
_cell_angle_beta 90.259(18)
_cell_angle_gamma 112.236(12)
_cell_formula_units_Z 1
_cell_length_a 7.0298(9)
_cell_length_b 7.0749(15)
_cell_length_c 13.288(4)
_cell_measurement_reflns_used 20
_cell_measurement_temperature 293(2)
_cell_measurement_theta_max 9.92
_cell_measurement_theta_min 5.36
_cell_volume 611.2(2)
_computing_cell_refinement XSCANS
_computing_data_collection 'XSCANS (Siemens, 1994)'
_computing_data_reduction XSCANS
_computing_molecular_graphics 'SHELXTL-Plus (Sheldrick, 1990)'
_computing_publication_material SHELXL97
_computing_structure_refinement 'SHELXL97 (Sheldrick, 1997)'
_computing_structure_solution 'SHELXS97 (Sheldrick, 1997)'
_diffrn_ambient_temperature 293(2)
_diffrn_measured_fraction_theta_full 0.998
_diffrn_measured_fraction_theta_max 0.998
_diffrn_measurement_device_type 'Siemens P4'
_diffrn_measurement_method \w
_diffrn_radiation_monochromator graphite
_diffrn_radiation_source 'fine-focus sealed tube'
_diffrn_radiation_type MoK\a
_diffrn_radiation_wavelength 0.71073
_diffrn_reflns_av_R_equivalents 0.0166
_diffrn_reflns_av_sigmaI/netI 0.0344
_diffrn_reflns_limit_h_max 8
_diffrn_reflns_limit_h_min -1
_diffrn_reflns_limit_k_max 8
_diffrn_reflns_limit_k_min -8
_diffrn_reflns_limit_l_max 16
_diffrn_reflns_limit_l_min -16
_diffrn_reflns_number 3134
_diffrn_reflns_theta_full 26.01
_diffrn_reflns_theta_max 26.01
_diffrn_reflns_theta_min 1.53
_diffrn_standards_decay_% none
_diffrn_standards_interval_count 97
_diffrn_standards_number 3
_exptl_absorpt_coefficient_mu 1.157
_exptl_absorpt_correction_type none
_exptl_crystal_colour blue
_exptl_crystal_density_diffrn 1.744
_exptl_crystal_density_method 'not measured'
_exptl_crystal_description block
_exptl_crystal_F_000 331
_exptl_crystal_size_max 0.50
_exptl_crystal_size_mid 0.36
_exptl_crystal_size_min 0.34
_refine_diff_density_max 0.298
_refine_diff_density_min -0.524
_refine_ls_extinction_method none
_refine_ls_goodness_of_fit_ref 1.101
_refine_ls_hydrogen_treatment mixed
_refine_ls_matrix_type full
_refine_ls_number_parameters 193
_refine_ls_number_reflns 2413
_refine_ls_number_restraints 8
_refine_ls_restrained_S_all 1.111
_refine_ls_R_factor_all 0.0362
_refine_ls_R_factor_gt 0.0322
_refine_ls_shift/su_max <0.001
_refine_ls_shift/su_mean 0.000
_refine_ls_structure_factor_coef Fsqd
_refine_ls_weighting_details 'calc w = 1/[\s^2^(Fo^2^)+(0.0566P)^2^] where P = (Fo^2^+2Fc^2^)/3'
_refine_ls_weighting_scheme calc
_refine_ls_wR_factor_gt 0.0911
_refine_ls_wR_factor_ref 0.0926
_reflns_number_gt 2140
_reflns_number_total 2413
_reflns_threshold_expression I>2\s(I)
_cod_data_source_file cf6252.cif
_cod_data_source_block I
_cod_depositor_comments
;
The following automatic conversions were performed:
'_symmetry_cell_setting' value 'Triclinic' changed to 'triclinic'
according to '/home/saulius/struct/CIF-dictionaries/cif_core.dic'
dictionary named 'cif_core.dic' version 2.4.1 from 2010-06-29.

Automatic conversion script
Id: cif_fix_enum 1527 2010-12-29 10:47:43Z saulius 

The following automatic conversions were performed:

'_symmetry_cell_setting' value 'Triclinic' changed to 'triclinic'
according to /home/saulius/struct/CIF-dictionaries/cif_core.dic
dictionary named 'cif_core.dic' version 2.4.1 from 2010-06-29.

Automatic conversion script
Id: cif_fix_values 1715 2011-07-08 13:25:40Z adriana 
;
_cod_database_code 2202413
_cod_database_fobs_code 2202413

loop_
_symmetry_equiv_pos_as_xyz
'x, y, z'
'-x, -y, -z'

loop_
_atom_site_label
_atom_site_fract_x
_atom_site_fract_y
_atom_site_fract_z
_atom_site_U_iso_or_equiv
_atom_site_adp_type
_atom_site_calc_flag
_atom_site_refinement_flags
_atom_site_occupancy
_atom_site_disorder_assembly
_atom_site_disorder_group
_atom_site_type_symbol
C1 0.2205(3) 0.4403(3) 0.65438(15) 0.0244(4) Uani d . 1 . . C
C2 0.2004(3) 0.3313(3) 0.56410(15) 0.0243(4) Uani d . 1 . . C
H2 0.1638 0.1904 0.5634 0.029 Uiso calc R 1 . . H
C3 0.2352(3) 0.4327(3) 0.47369(15) 0.0241(4) Uani d . 1 . . C
C4 0.2928(4) 0.6457(4) 0.47607(17) 0.0284(5) Uani d . 1 . . C
C5 0.3103(4) 0.7531(3) 0.56800(18) 0.0322(5) Uani d . 1 . . C
H5 0.3472 0.8941 0.5695 0.039 Uiso calc R 1 . . H
C6 0.2734(4) 0.6517(3) 0.65644(17) 0.0301(5) Uani d . 1 . . C
H6 0.2835 0.7237 0.7176 0.036 Uiso calc R 1 . . H
C7 0.2117(4) 0.3171(4) 0.37601(17) 0.0305(5) Uani d . 1 . . C
O1 0.3123(3) 0.1933(3) 0.76643(13) 0.0416(5) Uani d . 1 . . O
O2 -0.0378(3) 0.1691(2) 0.76838(12) 0.0308(4) Uani d . 1 . . O
O3 0.2249(3) 0.4634(3) 0.84896(12) 0.0444(5) Uani d . 1 . . O
O4 0.1564(3) 0.1200(3) 0.38535(12) 0.0418(5) Uani d . 1 . . O
H4 0.1452 0.0634 0.3294 0.063 Uiso calc R 1 . . H
O5 0.2416(4) 0.3988(3) 0.29508(12) 0.0467(5) Uani d . 1 . . O
O6 0.3330(3) 0.7531(3) 0.39242(14) 0.0448(5) Uani d . 1 . . O
H6A 0.3181 0.6754 0.3431 0.067 Uiso calc R 1 . . H
OW1 0.6723(3) 0.2571(3) 0.88095(12) 0.0317(4) Uani d D 1 . . O
OW2 0.4356(3) 0.1959(3) 1.08673(14) 0.0378(4) Uani d D 1 . . O
OW3 0.2426(3) -0.0653(3) 0.92333(14) 0.0378(4) Uani d D 1 . . O
OW4 0.8673(3) 0.6598(3) 0.95578(13) 0.0338(4) Uani d D 1 . . O
S1 0.17750(9) 0.30792(8) 0.76709(4) 0.02569(16) Uani d . 1 . . S
Cu1 0.5000 0.0000 1.0000 0.02392(14) Uani d S 1 . . Cu
H1A 0.766(4) 0.237(4) 0.8420(19) 0.036 Uiso d D 1 . . H
H1B 0.577(4) 0.252(4) 0.8364(18) 0.036 Uiso d D 1 . . H
H2A 0.540(4) 0.304(3) 1.109(2) 0.036 Uiso d D 1 . . H
H2B 0.339(4) 0.239(4) 1.071(2) 0.036 Uiso d D 1 . . H
H3A 0.121(3) -0.157(4) 0.936(2) 0.036 Uiso d D 1 . . H
H3B 0.222(4) -0.015(4) 0.8674(16) 0.036 Uiso d D 1 . . H
H4A 0.854(4) 0.621(4) 1.0185(15) 0.036 Uiso d D 1 . . H
H4B 0.819(4) 0.545(3) 0.9187(18) 0.036 Uiso d D 1 . . H

loop_
_atom_site_aniso_label
_atom_site_aniso_U_11
_atom_site_aniso_U_22
_atom_site_aniso_U_33
_atom_site_aniso_U_12
_atom_site_aniso_U_13
_atom_site_aniso_U_23
C1 0.0243(11) 0.0238(10) 0.0227(10) 0.0063(9) -0.0005(8) 0.0025(8)
C2 0.0254(11) 0.0200(10) 0.0252(10) 0.0057(9) -0.0013(9) 0.0012(8)
C3 0.0234(11) 0.0242(11) 0.0225(10) 0.0064(9) 0.0005(8) 0.0020(8)
C4 0.0256(12) 0.0290(11) 0.0301(11) 0.0092(9) 0.0015(9) 0.0091(9)
C5 0.0387(14) 0.0182(10) 0.0387(12) 0.0095(10) -0.0005(11) 0.0009(9)
C6 0.0343(13) 0.0247(11) 0.0283(11) 0.0084(10) -0.0016(10) -0.0053(8)
C7 0.0265(12) 0.0334(12) 0.0261(11) 0.0052(10) -0.0003(9) 0.0004(9)
O1 0.0390(11) 0.0545(12) 0.0377(9) 0.0231(9) 0.0038(8) 0.0196(8)
O2 0.0283(9) 0.0295(8) 0.0276(8) 0.0034(7) 0.0025(7) -0.0023(6)
O3 0.0568(13) 0.0339(9) 0.0229(8) -0.0043(9) -0.0022(8) -0.0050(7)
O4 0.0582(13) 0.0291(9) 0.0278(8) 0.0058(9) 0.0037(8) -0.0083(7)
O5 0.0675(14) 0.0458(11) 0.0217(8) 0.0155(10) 0.0049(8) 0.0043(7)
O6 0.0637(14) 0.0354(10) 0.0351(9) 0.0171(10) 0.0081(9) 0.0148(7)
OW1 0.0306(9) 0.0335(9) 0.0317(8) 0.0130(8) 0.0021(7) 0.0023(7)
OW2 0.0317(10) 0.0322(9) 0.0490(10) 0.0132(8) -0.0053(8) -0.0143(8)
OW3 0.0268(9) 0.0374(10) 0.0413(9) 0.0021(8) -0.0092(8) 0.0139(8)
OW4 0.0344(10) 0.0301(9) 0.0315(8) 0.0067(8) 0.0005(7) -0.0037(7)
S1 0.0267(3) 0.0267(3) 0.0189(3) 0.0047(2) -0.0018(2) 0.0008(2)
Cu1 0.0228(2) 0.0199(2) 0.0276(2) 0.00665(16) -0.00385(15) -0.00162(14)

loop_
_atom_type_symbol
_atom_type_description
_atom_type_scat_dispersion_real
_atom_type_scat_dispersion_imag
_atom_type_scat_source
C C 0.0033 0.0016 'International Tables Vol C Tables 4.2.6.8 and 6.1.1.4'
H H 0.0000 0.0000 'International Tables Vol C Tables 4.2.6.8 and 6.1.1.4'
O O 0.0106 0.0060 'International Tables Vol C Tables 4.2.6.8 and 6.1.1.4'
S S 0.1246 0.1234 'International Tables Vol C Tables 4.2.6.8 and 6.1.1.4'
Cu Cu 0.3201 1.2651 'International Tables Vol C Tables 4.2.6.8 and 6.1.1.4'

loop_
_geom_angle_atom_site_label_1
_geom_angle_atom_site_label_2
_geom_angle_atom_site_label_3
_geom_angle_site_symmetry_1
_geom_angle_site_symmetry_3
_geom_angle
_geom_angle_publ_flag
C2 C1 C6 . . 120.6(2) ?
C2 C1 S1 . . 118.77(17) ?
C6 C1 S1 . . 120.64(17) ?
C1 C2 C3 . . 119.9(2) ?
C1 C2 H2 . . 120.0 ?
C3 C2 H2 . . 120.0 ?
C2 C3 C4 . . 119.39(19) ?
C2 C3 C7 . . 120.5(2) ?
C4 C3 C7 . . 120.11(19) ?
O6 C4 C5 . . 117.6(2) ?
O6 C4 C3 . . 122.5(2) ?
C5 C4 C3 . . 119.9(2) ?
C6 C5 C4 . . 120.3(2) ?
C6 C5 H5 . . 119.8 ?
C4 C5 H5 . . 119.8 ?
C5 C6 C1 . . 119.9(2) ?
C5 C6 H6 . . 120.1 ?
C1 C6 H6 . . 120.1 ?
O5 C7 O4 . . 123.6(2) yes
O5 C7 C3 . . 123.0(2) ?
O4 C7 C3 . . 113.37(19) ?
C7 O4 H4 . . 109.5 ?
C4 O6 H6A . . 109.5 ?
Cu1 OW1 H1A . . 117.9(18) ?
Cu1 OW1 H1B . . 105.7(19) ?
H1A OW1 H1B . . 102(3) ?
Cu1 OW2 H2A . . 116(2) ?
Cu1 OW2 H2B . . 122.3(19) ?
H2A OW2 H2B . . 106(3) ?
Cu1 OW3 H3A . . 127.8(19) ?
Cu1 OW3 H3B . . 128.5(19) ?
H3A OW3 H3B . . 104(3) ?
H4A OW4 H4B . . 105(3) ?
O2 S1 O3 . . 111.03(11) yes
O2 S1 O1 . . 110.55(11) yes
O3 S1 O1 . . 113.44(13) yes
O2 S1 C1 . . 108.60(10) ?
O3 S1 C1 . . 106.18(10) ?
O1 S1 C1 . . 106.73(11) ?
OW2 Cu1 OW2 2_657 . 180.0 ?
OW2 Cu1 OW3 2_657 . 89.33(8) ?
OW2 Cu1 OW3 . . 90.67(8) yes
OW2 Cu1 OW3 2_657 2_657 90.67(8) ?
OW2 Cu1 OW3 . 2_657 89.33(8) ?
OW3 Cu1 OW3 . 2_657 180.0 ?
OW2 Cu1 OW1 2_657 . 87.81(7) ?
OW2 Cu1 OW1 . . 92.19(7) yes
OW3 Cu1 OW1 . . 89.13(7) yes
OW3 Cu1 OW1 2_657 . 90.87(7) ?
OW2 Cu1 OW1 2_657 2_657 92.19(7) ?
OW2 Cu1 OW1 . 2_657 87.81(7) ?
OW3 Cu1 OW1 . 2_657 90.87(7) ?
OW3 Cu1 OW1 2_657 2_657 89.13(7) ?
OW1 Cu1 OW1 . 2_657 180.0 ?

loop_
_geom_bond_atom_site_label_1
_geom_bond_atom_site_label_2
_geom_bond_site_symmetry_2
_geom_bond_distance
_geom_bond_publ_flag
C1 C2 . 1.379(3) ?
C1 C6 . 1.397(3) ?
C1 S1 . 1.763(2) ?
C2 C3 . 1.397(3) ?
C2 H2 . 0.930 ?
C3 C4 . 1.403(3) ?
C3 C7 . 1.482(3) ?
C4 O6 . 1.340(3) yes
C4 C5 . 1.394(3) ?
C5 C6 . 1.374(3) ?
C5 H5 . 0.930 ?
C6 H6 . 0.930 ?
C7 O5 . 1.221(3) yes
C7 O4 . 1.310(3) yes
O1 S1 . 1.462(2) yes
O2 S1 . 1.4600(17) yes
O3 S1 . 1.4608(18) yes
O4 H4 . 0.820 ?
O6 H6A . 0.820 ?
OW1 Cu1 . 2.4175(18) yes
OW1 H1A . 0.888(18) ?
OW1 H1B . 0.884(18) ?
OW2 Cu1 . 1.9527(18) yes
OW2 H2A . 0.876(18) ?
OW2 H2B . 0.873(17) ?
OW3 Cu1 . 1.9596(18) yes
OW3 H3A . 0.879(18) ?
OW3 H3B . 0.871(17) ?
OW4 H4A . 0.882(17) ?
OW4 H4B . 0.879(18) ?
Cu1 OW2 2_657 1.9527(18) ?
Cu1 OW3 2_657 1.9596(18) ?
Cu1 OW1 2_657 2.4175(18) ?

loop_
_geom_hbond_atom_site_label_D
_geom_hbond_atom_site_label_H
_geom_hbond_atom_site_label_A
_geom_hbond_site_symmetry_A
_geom_hbond_distance_DH
_geom_hbond_distance_HA
_geom_hbond_distance_DA
_geom_hbond_angle_DHA
OW1 H1A O2 1_655 0.888(18) 1.890(18) 2.774(2) 173(3)
OW1 H1B O1 . 0.884(18) 1.965(18) 2.824(3) 164(3)
OW2 H2A O3 2_667 0.876(18) 1.902(18) 2.777(3) 177(3)
OW2 H2B OW4 2_667 0.873(17) 1.880(18) 2.752(3) 177(3)
OW3 H3A OW4 1_445 0.879(18) 1.790(18) 2.668(3) 177(3)
OW3 H3B O1 . 0.871(17) 1.953(18) 2.748(3) 151(3)
OW4 H4A O3 2_667 0.882(17) 1.898(18) 2.770(3) 169(3)
OW4 H4B OW1 . 0.879(18) 1.950(19) 2.794(3) 160(3)
O4 H4 O2 2_556 0.82 1.96 2.726(2) 154
O6 H6A O5 . 0.82 1.91 2.627(3) 146

loop_
_geom_torsion_atom_site_label_1
_geom_torsion_atom_site_label_2
_geom_torsion_atom_site_label_3
_geom_torsion_atom_site_label_4
_geom_torsion
C6 C1 C2 C3 0.7(4)
S1 C1 C2 C3 -179.52(17)
C1 C2 C3 C4 0.8(3)
C1 C2 C3 C7 -179.2(2)
C2 C3 C4 O6 178.5(2)
C7 C3 C4 O6 -1.5(4)
C2 C3 C4 C5 -1.4(4)
C7 C3 C4 C5 178.6(2)
O6 C4 C5 C6 -179.3(2)
C3 C4 C5 C6 0.6(4)
C4 C5 C6 C1 0.8(4)
C2 C1 C6 C5 -1.5(4)
S1 C1 C6 C5 178.72(19)
C2 C3 C7 O5 -179.5(2)
C4 C3 C7 O5 0.5(4)
C2 C3 C7 O4 0.3(3)
C4 C3 C7 O4 -179.7(2)
C2 C1 S1 O2 -64.7(2)
C6 C1 S1 O2 115.0(2)
C2 C1 S1 O3 175.79(19)
C6 C1 S1 O3 -4.4(2)
C2 C1 S1 O1 54.5(2)
C6 C1 S1 O1 -125.7(2)
